data_2222973
loop_
_publ_author_name
'Narendra Babu, Shivanagere Nagojappa'
'Abdul Rahim, Aisyah Saad'
'Abd Hamid, Shafida'
'Balasubramani, Kasthuri'
'Fun, Hoong-Kun'

_publ_section_title
;
 Ethyl 4-butylamino-3-nitrobenzoate
;
_journal_coeditor_code BQ2152
_journal_issue 9
_journal_name_full 'Acta Crystallographica Section E'
_journal_page_first o2070
_journal_page_last o2071
_journal_paper_doi 10.1107/S1600536809029754
_journal_volume 65
_journal_year 2009
_chemical_formula_iupac 'C13 H18 N2 O4'
_chemical_formula_moiety 'C13 H18 N2 O4'
_chemical_formula_sum 'C13 H18 N2 O4'
_chemical_formula_weight 266.29
_chemical_name_systematic
;
Ethyl 4-butylamino-3-nitrobenzoate
;
_space_group_IT_number 15
_symmetry_cell_setting monoclinic
_symmetry_space_group_name_Hall '-C 2yc'
_symmetry_space_group_name_H-M 'C 1 2/c 1'
_atom_sites_solution_hydrogens geom
_atom_sites_solution_primary direct
_atom_sites_solution_secondary difmap
_audit_creation_method SHELXL-97
_cell_angle_alpha 90.00
_cell_angle_beta 104.833(3)
_cell_angle_gamma 90.00
_cell_formula_units_Z 24
_cell_length_a 65.292(2)
_cell_length_b 3.9555(2)
_cell_length_c 31.4417(11)
_cell_measurement_reflns_used 8010
_cell_measurement_temperature 100.00(10)
_cell_measurement_theta_max 0.00
_cell_measurement_theta_min 0.00
_cell_volume 7849.6(6)
_computing_cell_refinement 'SAINT (Bruker, 2005)'
_computing_data_collection 'APEX2 (Bruker, 2005)'
_computing_data_reduction 'SAINT (Bruker, 2005)'
_computing_molecular_graphics 'SHELXTL (Sheldrick, 2008)'
_computing_publication_material 'SHELXTL (Sheldrick, 2008) and PLATON (Spek, 2009)'
_computing_structure_refinement 'SHELXTL (Sheldrick, 2008)'
_computing_structure_solution 'SHELXTL (Sheldrick, 2008)'
_diffrn_ambient_temperature 100.00(10)
_diffrn_measured_fraction_theta_full 1.000
_diffrn_measured_fraction_theta_max 1.000
_diffrn_measurement_device_type
;
Bruker SMART APEXII CCD area-detector
;
_diffrn_measurement_method '\f and \w'
_diffrn_radiation_monochromator graphite
_diffrn_radiation_source 'fine-focus sealed tube'
_diffrn_radiation_type MoK\a
_diffrn_radiation_wavelength 0.71073
_diffrn_reflns_av_R_equivalents 0.0899
_diffrn_reflns_av_sigmaI/netI 0.0508
_diffrn_reflns_limit_h_max 84
_diffrn_reflns_limit_h_min -84
_diffrn_reflns_limit_k_max 5
_diffrn_reflns_limit_k_min -5
_diffrn_reflns_limit_l_max 40
_diffrn_reflns_limit_l_min -40
_diffrn_reflns_number 85498
_diffrn_reflns_theta_full 27.50
_diffrn_reflns_theta_max 27.50
_diffrn_reflns_theta_min 0.65
_diffrn_standards_number 0
_exptl_absorpt_coefficient_mu 0.101
_exptl_absorpt_correction_T_max 0.9972
_exptl_absorpt_correction_T_min 0.9149
_exptl_absorpt_correction_type multi-scan
_exptl_absorpt_process_details '(SADABS; Bruker, 2005)'
_exptl_crystal_colour yellow
_exptl_crystal_density_diffrn 1.352
_exptl_crystal_density_method 'not measured'
_exptl_crystal_description needle
_exptl_crystal_F_000 3408
_exptl_crystal_size_max 0.40
_exptl_crystal_size_mid 0.19
_exptl_crystal_size_min 0.03
_refine_diff_density_max 0.309
_refine_diff_density_min -0.249
_refine_ls_extinction_method none
_refine_ls_goodness_of_fit_ref 1.131
_refine_ls_hydrogen_treatment mixed
_refine_ls_matrix_type full
_refine_ls_number_parameters 532
_refine_ls_number_reflns 8991
_refine_ls_number_restraints 0
_refine_ls_restrained_S_all 1.131
_refine_ls_R_factor_all 0.1039
_refine_ls_R_factor_gt 0.0756
_refine_ls_shift/su_max 0.000
_refine_ls_shift/su_mean 0.000
_refine_ls_structure_factor_coef Fsqd
_refine_ls_weighting_details 'calc w=1/[\s^2^(Fo^2^)+(0.04P)^2^+36.3175P] where P=(Fo^2^+2Fc^2^)/3'
_refine_ls_weighting_scheme calc
_refine_ls_wR_factor_gt 0.1613
_refine_ls_wR_factor_ref 0.1769
_reflns_number_gt 6753
_reflns_number_total 8991
_reflns_threshold_expression I>2\s(I)
_cod_data_source_file bq2152.cif
_cod_data_source_block I
_cod_depositor_comments
;
The following automatic conversions were performed:
'_symmetry_cell_setting' value 'Monoclinic' changed to 'monoclinic'
according to '/home/saulius/struct/CIF-dictionaries/cif_core.dic'
dictionary named 'cif_core.dic' version 2.4.1 from 2010-06-29.

Automatic conversion script
Id: cif_fix_enum 1527 2010-12-29 10:47:43Z saulius 

The following automatic conversions were performed:

'_symmetry_cell_setting' value 'Monoclinic' changed to 'monoclinic'
according to /home/saulius/struct/CIF-dictionaries/cif_core.dic
dictionary named 'cif_core.dic' version 2.4.1 from 2010-06-29.

Automatic conversion script
Id: cif_fix_values 1715 2011-07-08 13:25:40Z adriana 
;
_cod_original_cell_volume 7849.6(5)
_cod_original_sg_symbol_H-M 'C 2/c'
_cod_database_code 2222973
_cod_database_fobs_code 2222973

loop_
_symmetry_equiv_pos_as_xyz
'x, y, z'
'-x, y, -z+1/2'
'x+1/2, y+1/2, z'
'-x+1/2, y+1/2, -z+1/2'
'-x, -y, -z'
'x, -y, z-1/2'
'-x+1/2, -y+1/2, -z'
'x+1/2, -y+1/2, z-1/2'

loop_
_atom_site_type_symbol
_atom_site_label
_atom_site_fract_x
_atom_site_fract_y
_atom_site_fract_z
_atom_site_U_iso_or_equiv
_atom_site_adp_type
_atom_site_calc_flag
_atom_site_refinement_flags
_atom_site_occupancy
_atom_site_disorder_assembly
_atom_site_disorder_group
O O1A 0.06501(3) -0.0471(6) 0.49353(6) 0.0262(5) Uani d . 1 . .
O O2A 0.03378(3) 0.2100(5) 0.48936(6) 0.0201(4) Uani d . 1 . .
O O3A -0.00677(3) 0.6630(6) 0.35544(6) 0.0252(5) Uani d . 1 . .
O O4A 0.00171(3) 0.6139(6) 0.29354(6) 0.0229(5) Uani d . 1 . .
N N1A 0.00508(4) 0.5558(6) 0.33362(8) 0.0188(5) Uani d . 1 . .
N N2A 0.03624(4) 0.2884(7) 0.28855(8) 0.0178(5) Uani d . 1 . .
C C1A 0.01824(5) 0.2944(9) 0.54946(9) 0.0257(7) Uani d . 1 . .
H H1AA 0.0207 0.2875 0.5809 0.039 Uiso calc R 1 . .
H H1AB 0.0068 0.1440 0.5363 0.039 Uiso calc R 1 . .
H H1AC 0.0146 0.5206 0.5392 0.039 Uiso calc R 1 . .
C C2A 0.03805(4) 0.1864(8) 0.53679(9) 0.0215(6) Uani d . 1 . .
H H2AA 0.0498 0.3326 0.5506 0.026 Uiso calc R 1 . .
H H2AB 0.0417 -0.0440 0.5463 0.026 Uiso calc R 1 . .
C C3A 0.04914(4) 0.0866(8) 0.47201(9) 0.0187(6) Uani d . 1 . .
C C4A 0.04423(4) 0.1364(7) 0.42388(9) 0.0170(6) Uani d . 1 . .
C C5A 0.02675(4) 0.3068(7) 0.39999(9) 0.0165(6) Uani d . 1 . .
H H5AA 0.0169 0.3886 0.4141 0.020 Uiso calc R 1 . .
C C6A 0.02354(4) 0.3594(7) 0.35516(9) 0.0169(6) Uani d . 1 . .
C C7A 0.03814(4) 0.2401(7) 0.33173(9) 0.0165(6) Uani d . 1 . .
C C8A 0.05587(4) 0.0581(7) 0.35738(9) 0.0176(6) Uani d . 1 . .
H H8AA 0.0657 -0.0304 0.3436 0.021 Uiso calc R 1 . .
C C9A 0.05883(4) 0.0099(8) 0.40161(9) 0.0181(6) Uani d . 1 . .
H H9AA 0.0707 -0.1083 0.4173 0.022 Uiso calc R 1 . .
C C10A 0.05237(4) 0.1805(8) 0.26671(9) 0.0180(6) Uani d . 1 . .
H H10E 0.0547 -0.0607 0.2708 0.022 Uiso calc R 1 . .
H H10F 0.0656 0.2956 0.2798 0.022 Uiso calc R 1 . .
C C11A 0.04547(4) 0.2598(8) 0.21793(9) 0.0185(6) Uani d . 1 . .
H H11E 0.0416 0.4967 0.2140 0.022 Uiso calc R 1 . .
H H11F 0.0330 0.1267 0.2044 0.022 Uiso calc R 1 . .
C C12A 0.06284(4) 0.1846(8) 0.19501(9) 0.0191(6) Uani d . 1 . .
H H12E 0.0668 -0.0515 0.1994 0.023 Uiso calc R 1 . .
H H12F 0.0752 0.3201 0.2083 0.023 Uiso calc R 1 . .
C C13A 0.05590(5) 0.2592(9) 0.14579(9) 0.0257(7) Uani d . 1 . .
H H13G 0.0668 0.1890 0.1322 0.038 Uiso calc R 1 . .
H H13H 0.0535 0.4974 0.1413 0.038 Uiso calc R 1 . .
H H13I 0.0431 0.1380 0.1329 0.038 Uiso calc R 1 . .
O O1B 0.09697(3) 0.7037(6) 0.30897(7) 0.0264(5) Uani d . 1 . .
O O2B 0.12968(3) 0.9272(6) 0.32094(6) 0.0230(5) Uani d . 1 . .
O O3B 0.17262(3) 1.0571(6) 0.46621(7) 0.0286(5) Uani d . 1 . .
O O4B 0.16496(3) 0.8443(6) 0.52368(6) 0.0248(5) Uani d . 1 . .
N N1B 0.16074(3) 0.8951(7) 0.48336(8) 0.0195(5) Uani d . 1 . .
N N2B 0.12866(4) 0.5300(7) 0.51718(8) 0.0188(5) Uani d . 1 . .
C C1B 0.14493(5) 1.1508(9) 0.26583(10) 0.0293(7) Uani d . 1 . .
H H1BA 0.1423 1.2167 0.2355 0.044 Uiso calc R 1 . .
H H1BB 0.1557 0.9798 0.2722 0.044 Uiso calc R 1 . .
H H1BC 0.1496 1.3437 0.2843 0.044 Uiso calc R 1 . .
C C2B 0.12485(4) 1.0126(9) 0.27447(9) 0.0240(7) Uani d . 1 . .
H H2BA 0.1137 1.1807 0.2674 0.029 Uiso calc R 1 . .
H H2BB 0.1202 0.8133 0.2566 0.029 Uiso calc R 1 . .
C C3B 0.11389(4) 0.7744(8) 0.33400(9) 0.0191(6) Uani d . 1 . .
C C4B 0.11916(4) 0.7104(8) 0.38191(9) 0.0183(6) Uani d . 1 . .
C C5B 0.13752(4) 0.8196(8) 0.41074(9) 0.0188(6) Uani d . 1 . .
H H5BA 0.1476 0.9339 0.4001 0.023 Uiso calc R 1 . .
C C6B 0.14114(4) 0.7609(7) 0.45575(9) 0.0169(6) Uani d . 1 . .
C C7B 0.12620(4) 0.5899(7) 0.47410(9) 0.0159(6) Uani d . 1 . .
C C8B 0.10746(4) 0.4822(8) 0.44326(9) 0.0199(6) Uani d . 1 . .
H H8BA 0.0971 0.3703 0.4534 0.024 Uiso calc R 1 . .
C C9B 0.10416(4) 0.5381(8) 0.39906(9) 0.0194(6) Uani d . 1 . .
H H9BA 0.0917 0.4605 0.3799 0.023 Uiso calc R 1 . .
C C10B 0.11209(4) 0.3819(7) 0.53512(9) 0.0174(6) Uani d . 1 . .
H H10C 0.1083 0.1602 0.5223 0.021 Uiso calc R 1 . .
H H10D 0.0995 0.5234 0.5276 0.021 Uiso calc R 1 . .
C C11B 0.11981(4) 0.3507(8) 0.58467(9) 0.0197(6) Uani d . 1 . .
H H11C 0.1247 0.5696 0.5971 0.024 Uiso calc R 1 . .
H H11D 0.1317 0.1954 0.5919 0.024 Uiso calc R 1 . .
C C12B 0.10245(4) 0.2244(8) 0.60518(9) 0.0217(6) Uani d . 1 . .
H H12C 0.0973 0.0079 0.5924 0.026 Uiso calc R 1 . .
H H12D 0.0907 0.3826 0.5986 0.026 Uiso calc R 1 . .
C C13B 0.11062(5) 0.1861(10) 0.65495(10) 0.0344(8) Uani d . 1 . .
H H13D 0.0994 0.1052 0.6669 0.052 Uiso calc R 1 . .
H H13E 0.1155 0.4013 0.6678 0.052 Uiso calc R 1 . .
H H13F 0.1221 0.0277 0.6615 0.052 Uiso calc R 1 . .
O O1C 0.23186(3) 1.0386(6) 0.33479(6) 0.0234(5) Uani d . 1 . .
O O2C 0.19996(3) 1.2945(6) 0.31998(6) 0.0206(4) Uani d . 1 . .
O O3C 0.15980(3) 1.4495(6) 0.17315(7) 0.0270(5) Uani d . 1 . .
O O4C 0.16732(3) 1.2089(6) 0.11696(6) 0.0241(5) Uani d . 1 . .
N N1C 0.17152(3) 1.2711(6) 0.15709(8) 0.0184(5) Uani d . 1 . .
N N2C 0.20352(4) 0.8875(6) 0.12565(8) 0.0168(5) Uani d . 1 . .
C C1C 0.18335(5) 1.5198(9) 0.37305(10) 0.0257(7) Uani d . 1 . .
H H1CA 0.1854 1.5871 0.4032 0.039 Uiso calc R 1 . .
H H1CB 0.1723 1.3526 0.3658 0.039 Uiso calc R 1 . .
H H1CC 0.1793 1.7131 0.3543 0.039 Uiso calc R 1 . .
C C2C 0.20364(5) 1.3733(8) 0.36649(9) 0.0222(6) Uani d . 1 . .
H H2CA 0.2151 1.5354 0.3753 0.027 Uiso calc R 1 . .
H H2CB 0.2074 1.1703 0.3840 0.027 Uiso calc R 1 . .
C C3C 0.21578(4) 1.1305(7) 0.30853(9) 0.0179(6) Uani d . 1 . .
C C4C 0.21160(4) 1.0758(7) 0.26043(9) 0.0162(6) Uani d . 1 . .
C C5C 0.19371(4) 1.1935(7) 0.23052(9) 0.0157(5) Uani d . 1 . .
H H5CA 0.1836 1.3132 0.2404 0.019 Uiso calc R 1 . .
C C6C 0.19066(4) 1.1347(7) 0.18548(9) 0.0157(6) Uani d . 1 . .
C C7C 0.20581(4) 0.9571(7) 0.16860(9) 0.0146(5) Uani d . 1 . .
C C8C 0.22437(4) 0.8497(7) 0.20039(9) 0.0158(6) Uani d . 1 . .
H H8CA 0.2350 0.7410 0.1909 0.019 Uiso calc R 1 . .
C C9C 0.22695(4) 0.9016(7) 0.24435(9) 0.0163(6) Uani d . 1 . .
H H9CA 0.2391 0.8205 0.2642 0.020 Uiso calc R 1 . .
C C10C 0.22007(4) 0.7308(8) 0.10874(9) 0.0177(6) Uani d . 1 . .
H H10A 0.2241 0.5161 0.1234 0.021 Uiso calc R 1 . .
H H10B 0.2325 0.8756 0.1148 0.021 Uiso calc R 1 . .
C C11C 0.21220(4) 0.6747(8) 0.05957(9) 0.0180(6) Uani d . 1 . .
H H11A 0.2072 0.8876 0.0454 0.022 Uiso calc R 1 . .
H H11B 0.2003 0.5188 0.0539 0.022 Uiso calc R 1 . .
C C12C 0.22942(4) 0.5331(8) 0.03965(9) 0.0197(6) Uani d . 1 . .
H H12A 0.2347 0.3234 0.0544 0.024 Uiso calc R 1 . .
H H12B 0.2411 0.6920 0.0446 0.024 Uiso calc R 1 . .
C C13C 0.22125(5) 0.4672(8) -0.00982(9) 0.0245(7) Uani d . 1 . .
H H13A 0.2325 0.3744 -0.0209 0.037 Uiso calc R 1 . .
H H13B 0.2165 0.6758 -0.0247 0.037 Uiso calc R 1 . .
H H13C 0.2097 0.3100 -0.0149 0.037 Uiso calc R 1 . .
H H2NB 0.1398(5) 0.593(9) 0.5348(10) 0.020(8) Uiso d . 1 . .
H H2NA 0.0249(5) 0.402(9) 0.2736(11) 0.028(9) Uiso d . 1 . .
H H2NC 0.1923(5) 0.941(10) 0.1086(11) 0.031(10) Uiso d . 1 . .

loop_
_atom_site_aniso_label
_atom_site_aniso_U_11
_atom_site_aniso_U_22
_atom_site_aniso_U_33
_atom_site_aniso_U_12
_atom_site_aniso_U_13
_atom_site_aniso_U_23
O1A 0.0196(10) 0.0369(13) 0.0205(10) 0.0087(10) 0.0024(8) 0.0007(10)
O2A 0.0190(10) 0.0275(12) 0.0135(9) 0.0031(9) 0.0034(8) -0.0003(8)
O3A 0.0217(10) 0.0356(13) 0.0196(10) 0.0082(10) 0.0073(8) 0.0022(10)
O4A 0.0197(10) 0.0314(13) 0.0172(10) 0.0040(9) 0.0043(8) 0.0028(9)
N1A 0.0162(11) 0.0206(13) 0.0207(12) -0.0002(10) 0.0068(9) -0.0007(10)
N2A 0.0159(11) 0.0208(13) 0.0171(12) 0.0009(10) 0.0047(9) 0.0001(10)
C1A 0.0283(16) 0.0309(18) 0.0176(14) 0.0024(14) 0.0054(12) -0.0006(13)
C2A 0.0240(14) 0.0269(16) 0.0122(13) 0.0025(13) 0.0018(11) 0.0018(12)
C3A 0.0161(13) 0.0203(15) 0.0202(14) -0.0013(11) 0.0054(11) -0.0033(12)
C4A 0.0144(13) 0.0190(15) 0.0176(13) -0.0029(11) 0.0040(10) -0.0005(11)
C5A 0.0148(12) 0.0178(14) 0.0179(13) -0.0021(11) 0.0057(10) -0.0006(11)
C6A 0.0138(12) 0.0164(14) 0.0198(14) -0.0021(11) 0.0029(10) -0.0006(11)
C7A 0.0158(13) 0.0155(14) 0.0188(14) -0.0042(11) 0.0053(10) -0.0026(11)
C8A 0.0125(12) 0.0193(15) 0.0219(14) -0.0006(11) 0.0057(11) -0.0035(12)
C9A 0.0130(12) 0.0205(15) 0.0198(14) -0.0021(11) 0.0021(10) 0.0022(12)
C10A 0.0175(13) 0.0187(15) 0.0193(14) 0.0000(11) 0.0073(11) -0.0010(12)
C11A 0.0149(13) 0.0219(15) 0.0193(14) -0.0008(11) 0.0055(11) -0.0027(12)
C12A 0.0179(13) 0.0187(15) 0.0217(14) 0.0012(11) 0.0072(11) -0.0004(12)
C13A 0.0261(15) 0.0282(18) 0.0242(16) 0.0009(13) 0.0091(12) -0.0009(13)
O1B 0.0195(10) 0.0355(13) 0.0224(11) -0.0074(10) 0.0022(8) -0.0008(10)
O2B 0.0163(10) 0.0352(13) 0.0175(10) -0.0057(9) 0.0045(8) 0.0021(9)
O3B 0.0199(10) 0.0415(14) 0.0237(11) -0.0123(10) 0.0045(9) 0.0017(10)
O4B 0.0189(10) 0.0381(13) 0.0154(10) -0.0051(9) 0.0008(8) 0.0010(9)
N1B 0.0130(11) 0.0241(14) 0.0210(13) -0.0010(10) 0.0038(9) -0.0006(10)
N2B 0.0140(11) 0.0228(13) 0.0191(12) -0.0029(10) 0.0032(10) -0.0010(10)
C1B 0.0282(16) 0.0359(19) 0.0233(16) -0.0036(15) 0.0053(13) 0.0032(14)
C2B 0.0205(14) 0.0333(18) 0.0172(14) -0.0028(13) 0.0027(11) 0.0011(13)
C3B 0.0162(13) 0.0199(15) 0.0217(14) -0.0008(11) 0.0058(11) -0.0023(12)
C4B 0.0143(13) 0.0209(15) 0.0198(14) -0.0005(11) 0.0043(11) -0.0015(12)
C5B 0.0141(13) 0.0208(15) 0.0227(15) -0.0007(11) 0.0071(11) -0.0013(12)
C6B 0.0128(12) 0.0180(14) 0.0196(14) 0.0002(11) 0.0036(10) -0.0021(11)
C7B 0.0139(12) 0.0166(14) 0.0171(13) 0.0031(11) 0.0039(10) 0.0004(11)
C8B 0.0151(13) 0.0208(15) 0.0244(15) -0.0012(11) 0.0063(11) -0.0029(12)
C9B 0.0143(13) 0.0201(15) 0.0225(14) -0.0029(11) 0.0022(11) -0.0049(12)
C10B 0.0131(12) 0.0182(15) 0.0219(14) -0.0005(11) 0.0062(11) 0.0008(12)
C11B 0.0174(13) 0.0208(15) 0.0218(15) -0.0011(12) 0.0066(11) 0.0013(12)
C12B 0.0204(14) 0.0261(17) 0.0196(14) -0.0027(12) 0.0067(11) 0.0003(12)
C13B 0.0307(17) 0.051(2) 0.0226(16) -0.0128(17) 0.0083(13) 0.0041(16)
O1C 0.0148(10) 0.0350(13) 0.0185(10) 0.0006(9) 0.0007(8) -0.0032(9)
O2C 0.0179(10) 0.0288(12) 0.0141(9) 0.0017(9) 0.0022(7) -0.0049(9)
O3C 0.0205(10) 0.0375(14) 0.0228(11) 0.0125(10) 0.0053(8) 0.0009(10)
O4C 0.0192(10) 0.0361(13) 0.0155(10) 0.0058(9) 0.0016(8) -0.0018(9)
N1C 0.0143(11) 0.0222(13) 0.0194(12) 0.0006(10) 0.0056(9) 0.0006(10)
N2C 0.0141(11) 0.0207(13) 0.0152(12) 0.0015(10) 0.0030(9) 0.0004(10)
C1C 0.0250(15) 0.0306(18) 0.0219(15) 0.0012(13) 0.0068(12) -0.0049(13)
C2C 0.0233(14) 0.0294(17) 0.0121(13) -0.0020(13) 0.0012(11) -0.0041(12)
C3C 0.0157(13) 0.0173(15) 0.0204(14) -0.0034(11) 0.0043(11) -0.0018(11)
C4C 0.0147(12) 0.0149(14) 0.0188(13) -0.0048(11) 0.0043(10) -0.0002(11)
C5C 0.0147(12) 0.0159(14) 0.0175(13) -0.0029(11) 0.0057(10) -0.0006(11)
C6C 0.0116(12) 0.0176(14) 0.0165(13) -0.0004(10) 0.0012(10) 0.0037(11)
C7C 0.0135(12) 0.0124(13) 0.0183(13) -0.0019(10) 0.0048(10) 0.0011(11)
C8C 0.0119(12) 0.0153(14) 0.0201(14) 0.0009(10) 0.0038(10) 0.0008(11)
C9C 0.0139(12) 0.0144(14) 0.0189(14) -0.0015(11) 0.0011(10) 0.0009(11)
C10C 0.0146(12) 0.0204(15) 0.0184(14) 0.0015(11) 0.0048(10) 0.0001(12)
C11C 0.0157(13) 0.0200(15) 0.0179(14) 0.0008(11) 0.0033(10) -0.0005(12)
C12C 0.0187(13) 0.0200(15) 0.0214(14) 0.0014(12) 0.0072(11) -0.0001(12)
C13C 0.0261(15) 0.0265(17) 0.0225(15) 0.0039(13) 0.0091(12) 0.0011(13)

loop_
_atom_type_symbol
_atom_type_description
_atom_type_scat_dispersion_real
_atom_type_scat_dispersion_imag
_atom_type_scat_source
C C 0.0033 0.0016 'International Tables Vol C Tables 4.2.6.8 and 6.1.1.4'
H H 0.0000 0.0000 'International Tables Vol C Tables 4.2.6.8 and 6.1.1.4'
N N 0.0061 0.0033 'International Tables Vol C Tables 4.2.6.8 and 6.1.1.4'
O O 0.0106 0.0060 'International Tables Vol C Tables 4.2.6.8 and 6.1.1.4'

loop_
_geom_angle_atom_site_label_1
_geom_angle_atom_site_label_2
_geom_angle_atom_site_label_3
_geom_angle_site_symmetry_1
_geom_angle_site_symmetry_3
_geom_angle
_geom_angle_publ_flag
C3A O2A C2A . . 115.2(2) ?
O3A N1A O4A . . 121.8(2) ?
O3A N1A C6A . . 119.3(2) ?
O4A N1A C6A . . 118.9(2) ?
C7A N2A C10A . . 122.8(2) ?
C7A N2A H2NA . . 117(2) ?
C10A N2A H2NA . . 120(2) ?
C2A C1A H1AA . . 109.5 ?
C2A C1A H1AB . . 109.5 ?
H1AA C1A H1AB . . 109.5 ?
C2A C1A H1AC . . 109.5 ?
H1AA C1A H1AC . . 109.5 ?
H1AB C1A H1AC . . 109.5 ?
O2A C2A C1A . . 107.5(2) ?
O2A C2A H2AA . . 110.2 ?
C1A C2A H2AA . . 110.2 ?
O2A C2A H2AB . . 110.2 ?
C1A C2A H2AB . . 110.2 ?
H2AA C2A H2AB . . 108.5 ?
O1A C3A O2A . . 123.6(3) ?
O1A C3A C4A . . 124.3(3) ?
O2A C3A C4A . . 112.1(2) ?
C5A C4A C9A . . 118.4(3) ?
C5A C4A C3A . . 123.9(2) ?
C9A C4A C3A . . 117.7(2) ?
C4A C5A C6A . . 121.2(3) ?
C4A C5A H5AA . . 119.4 ?
C6A C5A H5AA . . 119.4 ?
C5A C6A C7A . . 121.9(3) ?
C5A C6A N1A . . 116.6(2) ?
C7A C6A N1A . . 121.5(2) ?
N2A C7A C8A . . 119.6(2) ?
N2A C7A C6A . . 125.0(3) ?
C8A C7A C6A . . 115.4(2) ?
C9A C8A C7A . . 121.9(3) ?
C9A C8A H8AA . . 119.0 ?
C7A C8A H8AA . . 119.0 ?
C8A C9A C4A . . 121.2(3) ?
C8A C9A H9AA . . 119.4 ?
C4A C9A H9AA . . 119.4 ?
N2A C10A C11A . . 110.6(2) ?
N2A C10A H10E . . 109.5 ?
C11A C10A H10E . . 109.5 ?
N2A C10A H10F . . 109.5 ?
C11A C10A H10F . . 109.5 ?
H10E C10A H10F . . 108.1 ?
C10A C11A C12A . . 112.0(2) ?
C10A C11A H11E . . 109.2 ?
C12A C11A H11E . . 109.2 ?
C10A C11A H11F . . 109.2 ?
C12A C11A H11F . . 109.2 ?
H11E C11A H11F . . 107.9 ?
C11A C12A C13A . . 112.3(2) ?
C11A C12A H12E . . 109.2 ?
C13A C12A H12E . . 109.2 ?
C11A C12A H12F . . 109.2 ?
C13A C12A H12F . . 109.2 ?
H12E C12A H12F . . 107.9 ?
C12A C13A H13G . . 109.5 ?
C12A C13A H13H . . 109.5 ?
H13G C13A H13H . . 109.5 ?
C12A C13A H13I . . 109.5 ?
H13G C13A H13I . . 109.5 ?
H13H C13A H13I . . 109.5 ?
C3B O2B C2B . . 115.1(2) ?
O3B N1B O4B . . 122.0(2) ?
O3B N1B C6B . . 119.1(2) ?
O4B N1B C6B . . 118.9(2) ?
C7B N2B C10B . . 123.3(2) ?
C7B N2B H2NB . . 118(2) ?
C10B N2B H2NB . . 118(2) ?
C2B C1B H1BA . . 109.5 ?
C2B C1B H1BB . . 109.5 ?
H1BA C1B H1BB . . 109.5 ?
C2B C1B H1BC . . 109.5 ?
H1BA C1B H1BC . . 109.5 ?
H1BB C1B H1BC . . 109.5 ?
O2B C2B C1B . . 106.9(2) ?
O2B C2B H2BA . . 110.3 ?
C1B C2B H2BA . . 110.3 ?
O2B C2B H2BB . . 110.3 ?
C1B C2B H2BB . . 110.3 ?
H2BA C2B H2BB . . 108.6 ?
O1B C3B O2B . . 123.1(3) ?
O1B C3B C4B . . 123.8(3) ?
O2B C3B C4B . . 113.0(2) ?
C5B C4B C9B . . 118.3(3) ?
C5B C4B C3B . . 123.7(3) ?
C9B C4B C3B . . 118.0(2) ?
C4B C5B C6B . . 120.7(3) ?
C4B C5B H5BA . . 119.7 ?
C6B C5B H5BA . . 119.7 ?
C5B C6B C7B . . 122.3(2) ?
C5B C6B N1B . . 116.2(2) ?
C7B C6B N1B . . 121.5(2) ?
N2B C7B C8B . . 119.7(3) ?
N2B C7B C6B . . 125.0(2) ?
C8B C7B C6B . . 115.2(2) ?
C9B C8B C7B . . 122.0(3) ?
C9B C8B H8BA . . 119.0 ?
C7B C8B H8BA . . 119.0 ?
C8B C9B C4B . . 121.5(3) ?
C8B C9B H9BA . . 119.3 ?
C4B C9B H9BA . . 119.3 ?
N2B C10B C11B . . 110.1(2) ?
N2B C10B H10C . . 109.6 ?
C11B C10B H10C . . 109.6 ?
N2B C10B H10D . . 109.6 ?
C11B C10B H10D . . 109.6 ?
H10C C10B H10D . . 108.1 ?
C10B C11B C12B . . 111.9(2) ?
C10B C11B H11C . . 109.2 ?
C12B C11B H11C . . 109.2 ?
C10B C11B H11D . . 109.2 ?
C12B C11B H11D . . 109.2 ?
H11C C11B H11D . . 107.9 ?
C11B C12B C13B . . 111.3(2) ?
C11B C12B H12C . . 109.4 ?
C13B C12B H12C . . 109.4 ?
C11B C12B H12D . . 109.4 ?
C13B C12B H12D . . 109.4 ?
H12C C12B H12D . . 108.0 ?
C12B C13B H13D . . 109.5 ?
C12B C13B H13E . . 109.5 ?
H13D C13B H13E . . 109.5 ?
C12B C13B H13F . . 109.5 ?
H13D C13B H13F . . 109.5 ?
H13E C13B H13F . . 109.5 ?
C3C O2C C2C . . 115.6(2) ?
O3C N1C O4C . . 121.8(2) ?
O3C N1C C6C . . 119.2(2) ?
O4C N1C C6C . . 119.0(2) ?
C7C N2C C10C . . 123.3(2) ?
C7C N2C H2NC . . 117(2) ?
C10C N2C H2NC . . 120(2) ?
C2C C1C H1CA . . 109.5 ?
C2C C1C H1CB . . 109.5 ?
H1CA C1C H1CB . . 109.5 ?
C2C C1C H1CC . . 109.5 ?
H1CA C1C H1CC . . 109.5 ?
H1CB C1C H1CC . . 109.5 ?
O2C C2C C1C . . 107.2(2) ?
O2C C2C H2CA . . 110.3 ?
C1C C2C H2CA . . 110.3 ?
O2C C2C H2CB . . 110.3 ?
C1C C2C H2CB . . 110.3 ?
H2CA C2C H2CB . . 108.5 ?
O1C C3C O2C . . 123.5(3) ?
O1C C3C C4C . . 123.5(3) ?
O2C C3C C4C . . 113.0(2) ?
C5C C4C C9C . . 118.4(2) ?
C5C C4C C3C . . 123.3(2) ?
C9C C4C C3C . . 118.3(2) ?
C4C C5C C6C . . 120.7(3) ?
C4C C5C H5CA . . 119.6 ?
C6C C5C H5CA . . 119.6 ?
C5C C6C C7C . . 121.8(2) ?
C5C C6C N1C . . 116.2(2) ?
C7C C6C N1C . . 122.0(2) ?
N2C C7C C6C . . 124.4(2) ?
N2C C7C C8C . . 119.9(2) ?
C6C C7C C8C . . 115.7(2) ?
C9C C8C C7C . . 121.9(2) ?
C9C C8C H8CA . . 119.1 ?
C7C C8C H8CA . . 119.1 ?
C8C C9C C4C . . 121.4(2) ?
C8C C9C H9CA . . 119.3 ?
C4C C9C H9CA . . 119.3 ?
N2C C10C C11C . . 110.2(2) ?
N2C C10C H10A . . 109.6 ?
C11C C10C H10A . . 109.6 ?
N2C C10C H10B . . 109.6 ?
C11C C10C H10B . . 109.6 ?
H10A C10C H10B . . 108.1 ?
C10C C11C C12C . . 112.3(2) ?
C10C C11C H11A . . 109.1 ?
C12C C11C H11A . . 109.1 ?
C10C C11C H11B . . 109.1 ?
C12C C11C H11B . . 109.1 ?
H11A C11C H11B . . 107.9 ?
C11C C12C C13C . . 112.2(2) ?
C11C C12C H12A . . 109.2 ?
C13C C12C H12A . . 109.2 ?
C11C C12C H12B . . 109.2 ?
C13C C12C H12B . . 109.2 ?
H12A C12C H12B . . 107.9 ?
C12C C13C H13A . . 109.5 ?
C12C C13C H13B . . 109.5 ?
H13A C13C H13B . . 109.5 ?
C12C C13C H13C . . 109.5 ?
H13A C13C H13C . . 109.5 ?
H13B C13C H13C . . 109.5 ?

loop_
_geom_bond_atom_site_label_1
_geom_bond_atom_site_label_2
_geom_bond_site_symmetry_2
_geom_bond_distance
_geom_bond_publ_flag
O1A C3A . 1.205(3) ?
O2A C3A . 1.350(3) ?
O2A C2A . 1.449(3) ?
O3A N1A . 1.233(3) ?
O4A N1A . 1.244(3) ?
N1A C6A . 1.448(4) ?
N2A C7A . 1.345(3) ?
N2A C10A . 1.460(3) ?
N2A H2NA . 0.89(3) ?
C1A C2A . 1.510(4) ?
C1A H1AA . 0.9600 ?
C1A H1AB . 0.9600 ?
C1A H1AC . 0.9600 ?
C2A H2AA . 0.9700 ?
C2A H2AB . 0.9700 ?
C3A C4A . 1.478(4) ?
C4A C5A . 1.372(4) ?
C4A C9A . 1.411(4) ?
C5A C6A . 1.387(4) ?
C5A H5AA . 0.9300 ?
C6A C7A . 1.426(4) ?
C7A C8A . 1.425(4) ?
C8A C9A . 1.368(4) ?
C8A H8AA . 0.9300 ?
C9A H9AA . 0.9300 ?
C10A C11A . 1.516(4) ?
C10A H10E . 0.9700 ?
C10A H10F . 0.9700 ?
C11A C12A . 1.521(4) ?
C11A H11E . 0.9700 ?
C11A H11F . 0.9700 ?
C12A C13A . 1.526(4) ?
C12A H12E . 0.9700 ?
C12A H12F . 0.9700 ?
C13A H13G . 0.9600 ?
C13A H13H . 0.9600 ?
C13A H13I . 0.9600 ?
O1B C3B . 1.214(3) ?
O2B C3B . 1.346(3) ?
O2B C2B . 1.454(3) ?
O3B N1B . 1.232(3) ?
O4B N1B . 1.243(3) ?
N1B C6B . 1.451(3) ?
N2B C7B . 1.344(3) ?
N2B C10B . 1.465(3) ?
N2B H2NB . 0.83(3) ?
C1B C2B . 1.508(4) ?
C1B H1BA . 0.9600 ?
C1B H1BB . 0.9600 ?
C1B H1BC . 0.9600 ?
C2B H2BA . 0.9700 ?
C2B H2BB . 0.9700 ?
C3B C4B . 1.479(4) ?
C4B C5B . 1.374(4) ?
C4B C9B . 1.409(4) ?
C5B C6B . 1.393(4) ?
C5B H5BA . 0.9300 ?
C6B C7B . 1.425(4) ?
C7B C8B . 1.418(4) ?
C8B C9B . 1.369(4) ?
C8B H8BA . 0.9300 ?
C9B H9BA . 0.9300 ?
C10B C11B . 1.515(4) ?
C10B H10C . 0.9700 ?
C10B H10D . 0.9700 ?
C11B C12B . 1.524(4) ?
C11B H11C . 0.9700 ?
C11B H11D . 0.9700 ?
C12B C13B . 1.526(4) ?
C12B H12C . 0.9700 ?
C12B H12D . 0.9700 ?
C13B H13D . 0.9600 ?
C13B H13E . 0.9600 ?
C13B H13F . 0.9600 ?
O1C C3C . 1.213(3) ?
O2C C3C . 1.345(3) ?
O2C C2C . 1.454(3) ?
O3C N1C . 1.239(3) ?
O4C N1C . 1.245(3) ?
N1C C6C . 1.442(3) ?
N2C C7C . 1.348(3) ?
N2C C10C . 1.460(3) ?
N2C H2NC . 0.82(3) ?
C1C C2C . 1.508(4) ?
C1C H1CA . 0.9600 ?
C1C H1CB . 0.9600 ?
C1C H1CC . 0.9600 ?
C2C H2CA . 0.9700 ?
C2C H2CB . 0.9700 ?
C3C C4C . 1.482(4) ?
C4C C5C . 1.379(4) ?
C4C C9C . 1.412(4) ?
C5C C6C . 1.398(4) ?
C5C H5CA . 0.9300 ?
C6C C7C . 1.422(4) ?
C7C C8C . 1.424(4) ?
C8C C9C . 1.364(4) ?
C8C H8CA . 0.9300 ?
C9C H9CA . 0.9300 ?
C10C C11C . 1.515(4) ?
C10C H10A . 0.9700 ?
C10C H10B . 0.9700 ?
C11C C12C . 1.526(4) ?
C11C H11A . 0.9700 ?
C11C H11B . 0.9700 ?
C12C C13C . 1.532(4) ?
C12C H12A . 0.9700 ?
C12C H12B . 0.9700 ?
C13C H13A . 0.9600 ?
C13C H13B . 0.9600 ?
C13C H13C . 0.9600 ?

loop_
_geom_hbond_atom_site_label_D
_geom_hbond_atom_site_label_H
_geom_hbond_atom_site_label_A
_geom_hbond_site_symmetry_A
_geom_hbond_distance_DH
_geom_hbond_distance_HA
_geom_hbond_distance_DA
_geom_hbond_angle_DHA
N2A H2NA O4A 2 0.89(3) 2.51(3) 3.345(3) 156(3)
C1A H1AA O3A 5_566 0.96 2.41 3.267(3) 148.5
N2B H2NB O4B . 0.83(3) 2.02(3) 2.637(3) 130(3)
N2A H2NA O4A . 0.89(3) 1.97(3) 2.636(3) 131(3)
N2C H2NC O4C . 0.82(3) 2.02(4) 2.635(3) 132(3)
C10A H10F O1B . 0.97 2.58 3.542(4) 169.2

loop_
_geom_torsion_atom_site_label_1
_geom_torsion_atom_site_label_2
_geom_torsion_atom_site_label_3
_geom_torsion_atom_site_label_4
_geom_torsion_site_symmetry_1
_geom_torsion_site_symmetry_2
_geom_torsion_site_symmetry_3
_geom_torsion_site_symmetry_4
_geom_torsion
_geom_torsion_publ_flag
C3A O2A C2A C1A . . . . -173.0(3) ?
C2A O2A C3A O1A . . . . 2.9(4) ?
C2A O2A C3A C4A . . . . -176.8(2) ?
O1A C3A C4A C5A . . . . -175.9(3) ?
O2A C3A C4A C5A . . . . 3.8(4) ?
O1A C3A C4A C9A . . . . 2.0(5) ?
O2A C3A C4A C9A . . . . -178.3(3) ?
C9A C4A C5A C6A . . . . -1.0(4) ?
C3A C4A C5A C6A . . . . 176.9(3) ?
C4A C5A C6A C7A . . . . 0.0(4) ?
C4A C5A C6A N1A . . . . -177.2(3) ?
O3A N1A C6A C5A . . . . -0.5(4) ?
O4A N1A C6A C5A . . . . 178.9(3) ?
O3A N1A C6A C7A . . . . -177.7(3) ?
O4A N1A C6A C7A . . . . 1.7(4) ?
C10A N2A C7A C8A . . . . -4.0(4) ?
C10A N2A C7A C6A . . . . 175.8(3) ?
C5A C6A C7A N2A . . . . -178.5(3) ?
N1A C6A C7A N2A . . . . -1.4(4) ?
C5A C6A C7A C8A . . . . 1.3(4) ?
N1A C6A C7A C8A . . . . 178.3(2) ?
N2A C7A C8A C9A . . . . 178.2(3) ?
C6A C7A C8A C9A . . . . -1.6(4) ?
C7A C8A C9A C4A . . . . 0.6(4) ?
C5A C4A C9A C8A . . . . 0.7(4) ?
C3A C4A C9A C8A . . . . -177.3(3) ?
C7A N2A C10A C11A . . . . 178.3(3) ?
N2A C10A C11A C12A . . . . 174.0(2) ?
C10A C11A C12A C13A . . . . 179.2(3) ?
C3B O2B C2B C1B . . . . -175.0(3) ?
C2B O2B C3B O1B . . . . 1.8(4) ?
C2B O2B C3B C4B . . . . -176.7(2) ?
O1B C3B C4B C5B . . . . -173.5(3) ?
O2B C3B C4B C5B . . . . 5.0(4) ?
O1B C3B C4B C9B . . . . 4.2(5) ?
O2B C3B C4B C9B . . . . -177.3(3) ?
C9B C4B C5B C6B . . . . 0.0(4) ?
C3B C4B C5B C6B . . . . 177.7(3) ?
C4B C5B C6B C7B . . . . -0.5(4) ?
C4B C5B C6B N1B . . . . -178.3(3) ?
O3B N1B C6B C5B . . . . 1.8(4) ?
O4B N1B C6B C5B . . . . -178.6(3) ?
O3B N1B C6B C7B . . . . -176.1(3) ?
O4B N1B C6B C7B . . . . 3.6(4) ?
C10B N2B C7B C8B . . . . -5.3(4) ?
C10B N2B C7B C6B . . . . 174.0(3) ?
C5B C6B C7B N2B . . . . -179.0(3) ?
N1B C6B C7B N2B . . . . -1.3(4) ?
C5B C6B C7B C8B . . . . 0.3(4) ?
N1B C6B C7B C8B . . . . 178.0(3) ?
N2B C7B C8B C9B . . . . 179.8(3) ?
C6B C7B C8B C9B . . . . 0.4(4) ?
C7B C8B C9B C4B . . . . -0.9(5) ?
C5B C4B C9B C8B . . . . 0.7(4) ?
C3B C4B C9B C8B . . . . -177.1(3) ?
C7B N2B C10B C11B . . . . -179.5(3) ?
N2B C10B C11B C12B . . . . 175.3(2) ?
C10B C11B C12B C13B . . . . 178.6(3) ?
C3C O2C C2C C1C . . . . -173.9(3) ?
C2C O2C C3C O1C . . . . 3.0(4) ?
C2C O2C C3C C4C . . . . -176.6(2) ?
O1C C3C C4C C5C . . . . -177.1(3) ?
O2C C3C C4C C5C . . . . 2.5(4) ?
O1C C3C C4C C9C . . . . 1.3(4) ?
O2C C3C C4C C9C . . . . -179.1(2) ?
C9C C4C C5C C6C . . . . 1.4(4) ?
C3C C4C C5C C6C . . . . 179.8(3) ?
C4C C5C C6C C7C . . . . -0.9(4) ?
C4C C5C C6C N1C . . . . -179.5(3) ?
O3C N1C C6C C5C . . . . 5.1(4) ?
O4C N1C C6C C5C . . . . -175.6(2) ?
O3C N1C C6C C7C . . . . -173.6(3) ?
O4C N1C C6C C7C . . . . 5.8(4) ?
C10C N2C C7C C6C . . . . 174.5(3) ?
C10C N2C C7C C8C . . . . -5.7(4) ?
C5C C6C C7C N2C . . . . 178.7(3) ?
N1C C6C C7C N2C . . . . -2.8(4) ?
C5C C6C C7C C8C . . . . -1.2(4) ?
N1C C6C C7C C8C . . . . 177.4(2) ?
N2C C7C C8C C9C . . . . -177.1(3) ?
C6C C7C C8C C9C . . . . 2.7(4) ?
C7C C8C C9C C4C . . . . -2.3(4) ?
C5C C4C C9C C8C . . . . 0.1(4) ?
C3C C4C C9C C8C . . . . -178.4(3) ?
C7C N2C C10C C11C . . . . 177.8(3) ?
N2C C10C C11C C12C . . . . 176.1(2) ?
C10C C11C C12C C13C . . . . 178.4(2) ?
